data_7228388
loop_
_publ_author_name
'Campos, Jose Jesus'
'Garc\'ia Grajeda, Blanca A.'
'Hern\'andez, Ir\'an Fernando'
'Guerrero, Jorge Antonio'
'H\"opfl, Herbert'
'Cruz, Adriana'

_publ_section_title
;
 Supramolecular networks in molecular complexes of pyridine boronic acids
 and polycarboxylic acids: Synthesis, structural characterization and
 fluorescent properties
;
_journal_name_full CrystEngComm
_journal_paper_doi 10.1039/C7CE00762K
_journal_year 2017
_chemical_formula_moiety 'C10 H4 O8, 2(C5 H7 B N O2), 2(H2 O)'
_chemical_formula_sum 'C20 H22 B2 N2 O14'
_chemical_formula_weight 536.02
_chemical_name_systematic
; 
 ? 
;
_space_group_IT_number 2
_symmetry_cell_setting triclinic
_symmetry_space_group_name_Hall '-P 1'
_symmetry_space_group_name_H-M 'P -1'
_atom_sites_solution_hydrogens geom
_atom_sites_solution_primary direct
_atom_sites_solution_secondary difmap
_audit_creation_method SHELXL-97
_audit_update_record
;
2015-09-03 deposited with the CCDC.
2017-06-05 downloaded from the CCDC.
;
_cell_angle_alpha 103.389(2)
_cell_angle_beta 92.245(3)
_cell_angle_gamma 98.573(3)
_cell_formula_units_Z 1
_cell_length_a 3.6556(6)
_cell_length_b 10.2996(16)
_cell_length_c 15.328(2)
_cell_measurement_reflns_used 2953
_cell_measurement_temperature 100(2)
_cell_measurement_theta_max 28.25
_cell_measurement_theta_min 2.18
_cell_volume 553.53(14)
_computing_cell_refinement 'Bruker SAINT'
_computing_data_collection 'Bruker SMART'
_computing_data_reduction 'Bruker SAINT'
_computing_molecular_graphics 'Bruker SHELXTL'
_computing_publication_material 'Bruker SHELXTL'
_computing_structure_refinement 'SHELXL-97 (Sheldrick, 1997)'
_computing_structure_solution 'SHELXS-97 (Sheldrick, 1990)'
_diffrn_ambient_temperature 100(2)
_diffrn_measured_fraction_theta_full 0.994
_diffrn_measured_fraction_theta_max 0.994
_diffrn_measurement_device_type 'CCD area detector'
_diffrn_measurement_method 'phi and omega scans'
_diffrn_radiation_monochromator graphite
_diffrn_radiation_source 'fine-focus sealed tube'
_diffrn_radiation_type MoK\a
_diffrn_radiation_wavelength 0.71073
_diffrn_reflns_av_R_equivalents 0.0518
_diffrn_reflns_av_sigmaI/netI 0.0566
_diffrn_reflns_limit_h_max 4
_diffrn_reflns_limit_h_min -4
_diffrn_reflns_limit_k_max 12
_diffrn_reflns_limit_k_min -12
_diffrn_reflns_limit_l_max 18
_diffrn_reflns_limit_l_min -18
_diffrn_reflns_number 5825
_diffrn_reflns_theta_full 26.00
_diffrn_reflns_theta_max 26.00
_diffrn_reflns_theta_min 1.37
_exptl_absorpt_coefficient_mu 0.136
_exptl_absorpt_correction_T_max 0.97
_exptl_absorpt_correction_T_min 0.94
_exptl_absorpt_correction_type multi-scan
_exptl_absorpt_process_details SADABS
_exptl_crystal_colour colorless
_exptl_crystal_density_diffrn 1.608
_exptl_crystal_density_method 'not measured'
_exptl_crystal_description rhombohedral
_exptl_crystal_F_000 278
_exptl_crystal_size_max 0.43
_exptl_crystal_size_mid 0.42
_exptl_crystal_size_min 0.19
_refine_diff_density_max 0.311
_refine_diff_density_min -0.284
_refine_diff_density_rms 0.068
_refine_ls_extinction_method none
_refine_ls_goodness_of_fit_ref 1.023
_refine_ls_hydrogen_treatment mixed
_refine_ls_matrix_type full
_refine_ls_number_parameters 190
_refine_ls_number_reflns 2173
_refine_ls_number_restraints 5
_refine_ls_restrained_S_all 1.022
_refine_ls_R_factor_all 0.0646
_refine_ls_R_factor_gt 0.0560
_refine_ls_shift/su_max 0.000
_refine_ls_shift/su_mean 0.000
_refine_ls_structure_factor_coef Fsqd
_refine_ls_weighting_details 'calc w=1/[\s^2^(Fo^2^)+(0.0489P)^2^+0.7675P] where P=(Fo^2^+2Fc^2^)/3'
_refine_ls_weighting_scheme calc
_refine_ls_wR_factor_gt 0.1309
_refine_ls_wR_factor_ref 0.1398
_reflns_number_gt 1932
_reflns_number_total 2173
_reflns_threshold_expression >2sigma(I)
_cod_data_source_file c7ce00762k2.cif
_cod_data_source_block jalbsiem
_cod_depositor_comments
;
The following automatic conversions were performed:

'_symmetry_cell_setting' value 'Triclinic' changed to 'triclinic'
according to
/home/data/users/saulius/crontab/automatic-downloads/rss-feeds/RSC/lib/dictionaries/cif_core.dic
dictionary named 'cif_core.dic' version 2.4.2 from 2011-04-26.

Automatic conversion script
Id: cif_fix_values 4973 2017-02-22 13:04:09Z antanas 
;
_cod_original_cell_volume 553.52(15)
_cod_original_sg_symbol_H-M P-1
_cod_database_code 7228388

loop_
_symmetry_equiv_pos_as_xyz
'x, y, z'
'-x, -y, -z'

loop_
_atom_site_label
_atom_site_type_symbol
_atom_site_fract_x
_atom_site_fract_y
_atom_site_fract_z
_atom_site_U_iso_or_equiv
_atom_site_adp_type
_atom_site_occupancy
_atom_site_symmetry_multiplicity
_atom_site_calc_flag
_atom_site_refinement_flags
B1 B 0.3395(7) 0.2770(3) 1.05384(18) 0.0139(5) Uani 1 1 d .
N1 N -0.1146(6) 0.1179(2) 0.77673(13) 0.0165(5) Uani 1 1 d D
H1A H -0.222(7) 0.087(3) 0.7249(8) 0.025 Uiso 1 1 d D
O1 O 0.4969(5) 0.19352(16) 1.09483(11) 0.0179(4) Uani 1 1 d D
H1' H 0.578(8) 0.231(3) 1.1482(7) 0.027 Uiso 1 1 d D
O2 O 0.3071(5) 0.40677(17) 1.09092(11) 0.0206(4) Uani 1 1 d D
H2' H 0.401(8) 0.429(3) 1.1442(7) 0.031 Uiso 1 1 d D
C1 C 0.1778(6) 0.2178(2) 0.95187(15) 0.0134(5) Uani 1 1 d .
C2 C 0.0495(7) 0.3027(2) 0.90234(16) 0.0150(5) Uani 1 1 d .
H2 H 0.0631 0.3964 0.9290 0.018 Uiso 1 1 calc R
C3 C -0.0967(7) 0.2500(2) 0.81476(16) 0.0168(5) Uani 1 1 d .
H3 H -0.1849 0.3075 0.7813 0.020 Uiso 1 1 calc R
C4 C 0.0079(7) 0.0325(2) 0.82088(16) 0.0158(5) Uani 1 1 d .
H4 H -0.0072 -0.0605 0.7920 0.019 Uiso 1 1 calc R
C5 C 0.1566(7) 0.0814(2) 0.90905(16) 0.0150(5) Uani 1 1 d .
H5 H 0.2449 0.0216 0.9406 0.018 Uiso 1 1 calc R
C6 C 0.8819(6) 0.5986(2) 0.45880(15) 0.0122(5) Uani 1 1 d .
C7 C 1.0095(6) 0.6286(2) 0.54970(16) 0.0131(5) Uani 1 1 d .
H7 H 1.0166 0.7185 0.5842 0.016 Uiso 1 1 calc R
C8 C 0.8731(6) 0.4646(2) 0.40707(15) 0.0125(5) Uani 1 1 d .
C9 C 0.7658(6) 0.7204(2) 0.43005(16) 0.0132(5) Uani 1 1 d .
C10 C 0.7481(7) 0.4053(2) 0.30737(15) 0.0150(5) Uani 1 1 d .
O3 O 0.6310(5) 0.70587(17) 0.34848(11) 0.0217(4) Uani 1 1 d .
H3' H 0.622(8) 0.596(3) 0.305(2) 0.033 Uiso 1 1 d .
O4 O 0.7969(5) 0.82934(16) 0.48434(12) 0.0232(4) Uani 1 1 d .
O5 O 0.6268(6) 0.48237(17) 0.26172(12) 0.0268(5) Uani 1 1 d .
O6 O 0.7653(5) 0.28617(17) 0.27321(11) 0.0220(4) Uani 1 1 d .
O31 O 0.5065(6) -0.00071(17) 0.37793(12) 0.0230(4) Uani 1 1 d D
H31A H 0.605(8) -0.048(3) 0.4072(19) 0.035 Uiso 1 1 d D
H31B H 0.419(8) 0.059(2) 0.4141(17) 0.035 Uiso 1 1 d D

loop_
_atom_site_aniso_label
_atom_site_aniso_U_11
_atom_site_aniso_U_22
_atom_site_aniso_U_33
_atom_site_aniso_U_23
_atom_site_aniso_U_13
_atom_site_aniso_U_12
B1 0.0170(13) 0.0109(12) 0.0122(13) 0.0012(10) -0.0026(10) 0.0011(10)
N1 0.0195(11) 0.0174(10) 0.0111(10) 0.0015(8) -0.0039(8) 0.0027(8)
O1 0.0282(10) 0.0113(8) 0.0133(9) 0.0004(7) -0.0056(7) 0.0056(7)
O2 0.0354(11) 0.0107(8) 0.0143(9) -0.0009(7) -0.0093(8) 0.0082(7)
C1 0.0140(11) 0.0115(11) 0.0135(12) 0.0007(9) 0.0000(9) 0.0023(9)
C2 0.0192(12) 0.0096(11) 0.0152(12) 0.0004(9) -0.0014(9) 0.0039(9)
C3 0.0195(12) 0.0156(12) 0.0162(12) 0.0045(10) -0.0018(10) 0.0056(9)
C4 0.0204(12) 0.0099(11) 0.0155(12) -0.0002(9) 0.0011(10) 0.0027(9)
C5 0.0177(12) 0.0132(11) 0.0148(12) 0.0039(9) 0.0004(9) 0.0039(9)
C6 0.0139(11) 0.0094(11) 0.0136(11) 0.0030(9) -0.0011(9) 0.0029(9)
C7 0.0160(11) 0.0083(10) 0.0140(12) 0.0008(9) -0.0016(9) 0.0025(9)
C8 0.0141(11) 0.0102(11) 0.0123(11) 0.0018(9) -0.0018(9) 0.0017(9)
C9 0.0149(11) 0.0103(11) 0.0153(12) 0.0046(9) -0.0014(9) 0.0031(9)
C10 0.0200(12) 0.0118(11) 0.0114(11) -0.0001(9) -0.0040(9) 0.0026(9)
O3 0.0394(11) 0.0127(8) 0.0132(9) 0.0019(7) -0.0081(8) 0.0096(8)
O4 0.0425(12) 0.0098(8) 0.0168(9) -0.0012(7) -0.0066(8) 0.0122(8)
O5 0.0531(13) 0.0132(9) 0.0132(9) -0.0008(7) -0.0118(8) 0.0122(8)
O6 0.0376(11) 0.0132(9) 0.0143(9) -0.0007(7) -0.0069(8) 0.0093(8)
O31 0.0407(12) 0.0122(9) 0.0152(9) -0.0009(7) -0.0078(8) 0.0105(8)

loop_
_atom_type_symbol
_atom_type_description
_atom_type_scat_dispersion_real
_atom_type_scat_dispersion_imag
_atom_type_scat_source
C C 0.0033 0.0016 'International Tables Vol C Tables 4.2.6.8 and 6.1.1.4'
H H 0.0000 0.0000 'International Tables Vol C Tables 4.2.6.8 and 6.1.1.4'
B B 0.0013 0.0007 'International Tables Vol C Tables 4.2.6.8 and 6.1.1.4'
N N 0.0061 0.0033 'International Tables Vol C Tables 4.2.6.8 and 6.1.1.4'
O O 0.0106 0.0060 'International Tables Vol C Tables 4.2.6.8 and 6.1.1.4'

loop_
_geom_angle_atom_site_label_1
_geom_angle_atom_site_label_2
_geom_angle_atom_site_label_3
_geom_angle
_geom_angle_site_symmetry_1
O2 B1 O1 126.2(2) .
O2 B1 C1 116.4(2) .
O1 B1 C1 117.4(2) .
C3 N1 C4 122.3(2) .
C5 C1 C2 117.7(2) .
C5 C1 B1 121.9(2) .
C2 C1 B1 120.3(2) .
C3 C2 C1 119.9(2) .
N1 C3 C2 120.2(2) .
N1 C4 C5 119.3(2) .
C4 C5 C1 120.5(2) .
C7 C6 C8 118.0(2) .
C7 C6 C9 112.9(2) .
C8 C6 C9 129.2(2) .
C8 C7 C6 124.3(2) 2_766
C7 C8 C6 117.7(2) 2_766
C7 C8 C10 113.7(2) 2_766
C6 C8 C10 128.6(2) .
O4 C9 O3 120.7(2) .
O4 C9 C6 119.9(2) .
O3 C9 C6 119.4(2) .
O6 C10 O5 121.8(2) .
O6 C10 C8 119.6(2) .
O5 C10 C8 118.6(2) .

loop_
_geom_bond_atom_site_label_1
_geom_bond_atom_site_label_2
_geom_bond_distance
_geom_bond_site_symmetry_2
B1 O2 1.350(3) .
B1 O1 1.355(3) .
B1 C1 1.595(3) .
N1 C3 1.341(3) .
N1 C4 1.342(3) .
C1 C5 1.396(3) .
C1 C2 1.401(3) .
C2 C3 1.379(3) .
C4 C5 1.386(3) .
C6 C7 1.400(3) .
C6 C8 1.418(3) .
C6 C9 1.533(3) .
C7 C8 1.393(3) 2_766
C8 C7 1.393(3) 2_766
C8 C10 1.532(3) .
C9 O4 1.219(3) .
C9 O3 1.293(3) .
C10 O6 1.230(3) .
C10 O5 1.286(3) .

loop_
_geom_torsion_atom_site_label_1
_geom_torsion_atom_site_label_2
_geom_torsion_atom_site_label_3
_geom_torsion_atom_site_label_4
_geom_torsion
_geom_torsion_site_symmetry_1
_geom_torsion_site_symmetry_4
O2 B1 C1 C5 -172.7(2) . .
O1 B1 C1 C5 7.6(4) . .
O2 B1 C1 C2 6.9(3) . .
O1 B1 C1 C2 -172.8(2) . .
C5 C1 C2 C3 0.9(3) . .
B1 C1 C2 C3 -178.7(2) . .
C4 N1 C3 C2 -0.4(4) . .
C1 C2 C3 N1 -0.3(4) . .
C3 N1 C4 C5 0.4(4) . .
N1 C4 C5 C1 0.3(4) . .
C2 C1 C5 C4 -0.9(3) . .
B1 C1 C5 C4 178.7(2) . .
C8 C6 C7 C8 -0.3(4) . 2_766
C9 C6 C7 C8 179.1(2) . 2_766
C7 C6 C8 C7 0.3(4) . 2_766
C9 C6 C8 C7 -179.0(2) . 2_766
C7 C6 C8 C10 -179.9(2) . .
C9 C6 C8 C10 0.8(4) . .
C7 C6 C9 O4 1.3(3) . .
C8 C6 C9 O4 -179.3(2) . .
C7 C6 C9 O3 -177.8(2) . .
C8 C6 C9 O3 1.6(4) . .
C7 C8 C10 O6 -1.3(3) 2_766 .
C6 C8 C10 O6 178.9(2) . .
C7 C8 C10 O5 178.5(2) 2_766 .
C6 C8 C10 O5 -1.3(4) . .
